data_4133386
loop_
_publ_author_name
'Ren, Yansong'
'Xie, Sheng'
'Svensson Grape, Erik'
'Inge, A. Ken'
'Ramstr\"om, Olof'

_publ_section_title
;
 Multistimuli-Responsive Enaminitrile Molecular Switches Displaying
 H<sup>+</sup>-Induced Aggregate Emission, Metal Ion-Induced Turn-On
 Fluorescence, and Organogelation Properties.
;
_journal_issue 42
_journal_name_full 'Journal of the American Chemical Society'
_journal_page_first 13640
_journal_page_last 13643
_journal_paper_doi 10.1021/jacs.8b09843
_journal_volume 140
_journal_year 2018
_chemical_formula_sum 'C15 H13 N3'
_chemical_formula_weight 235.28
_space_group_crystal_system triclinic
_space_group_IT_number 2
_space_group_name_Hall '-P 1'
_space_group_name_H-M_alt 'P -1'
_atom_sites_solution_hydrogens mixed
_audit_creation_method SHELXL-2018/1
_audit_update_record
;
2018-09-05 deposited with the CCDC.
2018-09-07 downloaded from the CCDC.
;
_cell_angle_alpha 79.1900(10)
_cell_angle_beta 86.8260(10)
_cell_angle_gamma 86.3650(10)
_cell_formula_units_Z 2
_cell_length_a 5.5819(2)
_cell_length_b 9.2612(3)
_cell_length_c 12.4359(5)
_cell_measurement_reflns_used 7439
_cell_measurement_temperature 295(2)
_cell_measurement_theta_max 28.38
_cell_measurement_theta_min 2.24
_cell_volume 629.58(4)
_computing_structure_refinement 'SHELXL-2018/1 (Sheldrick, 2018)'
_computing_structure_solution 'SHELXT 2014/5 (Sheldrick, 2014)'
_diffrn_ambient_temperature 295(2)
_diffrn_measured_fraction_theta_full 1.000
_diffrn_measured_fraction_theta_max 0.999
_diffrn_measurement_device_type 'Bruker D8 Venture'
_diffrn_radiation_type MoK\a
_diffrn_radiation_wavelength 0.71073
_diffrn_reflns_av_R_equivalents 0.0430
_diffrn_reflns_av_unetI/netI 0.0315
_diffrn_reflns_Laue_measured_fraction_full 1.000
_diffrn_reflns_Laue_measured_fraction_max 0.999
_diffrn_reflns_limit_h_max 7
_diffrn_reflns_limit_h_min -7
_diffrn_reflns_limit_k_max 13
_diffrn_reflns_limit_k_min -13
_diffrn_reflns_limit_l_max 17
_diffrn_reflns_limit_l_min -17
_diffrn_reflns_number 25727
_diffrn_reflns_point_group_measured_fraction_full 1.000
_diffrn_reflns_point_group_measured_fraction_max 0.999
_diffrn_reflns_theta_full 25.242
_diffrn_reflns_theta_max 30.508
_diffrn_reflns_theta_min 2.242
_exptl_absorpt_coefficient_mu 0.076
_exptl_absorpt_correction_T_max 0.7461
_exptl_absorpt_correction_T_min 0.6972
_exptl_absorpt_correction_type multi-scan
_exptl_absorpt_process_details 'Sheldrick, G. M. (1996). SADABS. University of G\~A?ttingen, Germany.'
_exptl_crystal_colour colorless
_exptl_crystal_density_diffrn 1.241
_exptl_crystal_description stubby
_exptl_crystal_F_000 248
_exptl_crystal_size_max 0.30
_exptl_crystal_size_mid 0.25
_exptl_crystal_size_min 0.08
_refine_diff_density_max 0.149
_refine_diff_density_min -0.203
_refine_diff_density_rms 0.042
_refine_ls_extinction_method none
_refine_ls_goodness_of_fit_ref 1.019
_refine_ls_hydrogen_treatment mixed
_refine_ls_matrix_type full
_refine_ls_number_parameters 166
_refine_ls_number_reflns 3823
_refine_ls_number_restraints 0
_refine_ls_restrained_S_all 1.019
_refine_ls_R_factor_all 0.1112
_refine_ls_R_factor_gt 0.0605
_refine_ls_shift/su_max 0.000
_refine_ls_shift/su_mean 0.000
_refine_ls_structure_factor_coef Fsqd
_refine_ls_weighting_details 'w=1/[\s^2^(Fo^2^)+(0.0581P)^2^+0.1370P] where P=(Fo^2^+2Fc^2^)/3'
_refine_ls_weighting_scheme calc
_refine_ls_wR_factor_gt 0.1308
_refine_ls_wR_factor_ref 0.1533
_reflns_Friedel_coverage 0.000
_reflns_number_gt 2303
_reflns_number_total 3823
_reflns_threshold_expression 'I > 2\s(I)'
_cod_data_source_file ja8b09843_si_002.cif
_cod_data_source_block CN1
_cod_depositor_comments
;
The following automatic conversions were performed:

data item '_exptl_absorpt_correction_type' value 'Multi-scan' was
changed to 'multi-scan' in accordance with the
/home/saulius/struct/COD-crude-data/automatic-downloads/DataCite-retrospective/ACS/depositions/lib/dictionaries/cif_core.dic
dictionary named 'cif_core.dic' version 2.4.2 last updated on
2011-04-26.

Automatic conversion script
Id: cif_fix_values 6909 2019-04-08 15:41:33Z antanas 
;
_cod_database_code 4133386
_shelx_shelxl_version_number 2018/1
_shelx_space_group_comment
;
The symmetry employed for this shelxl refinement is uniquely defined
by the following loop, which should always be used as a source of
symmetry information in preference to the above space-group names.
They are only intended as comments.
;

loop_
_space_group_symop_operation_xyz
'x, y, z'
'-x, -y, -z'

loop_
_atom_site_label
_atom_site_type_symbol
_atom_site_fract_x
_atom_site_fract_y
_atom_site_fract_z
_atom_site_U_iso_or_equiv
_atom_site_adp_type
_atom_site_occupancy
_atom_site_site_symmetry_order
_atom_site_calc_flag
_atom_site_refinement_flags_posn
_atom_site_refinement_flags_adp
N3 N 0.1122(3) 0.37222(15) 0.30906(11) 0.0554(4) Uani 1 1 d . .
H5 H 0.136(3) 0.303(2) 0.2668(15) 0.066 Uiso 1 1 d . U
N1 N 0.3947(2) 0.13394(14) 0.26684(11) 0.0544(3) Uani 1 1 d . .
N2 N 0.7033(4) 0.29158(19) 0.57287(14) 0.0849(5) Uani 1 1 d . .
C2 C 0.6658(3) -0.06159(19) 0.22793(16) 0.0672(5) Uani 1 1 d . .
H2 H 0.708042 -0.131633 0.184573 0.081 Uiso 1 1 calc R U
C3 C 0.8013(3) -0.04830(19) 0.31331(16) 0.0677(5) Uani 1 1 d . .
H3 H 0.938847 -0.109124 0.328800 0.081 Uiso 1 1 calc R U
C4 C 0.7327(3) 0.05562(18) 0.37607(14) 0.0593(4) Uani 1 1 d . .
H4 H 0.822936 0.065301 0.434727 0.071 Uiso 1 1 calc R U
C5 C 0.5267(3) 0.14662(14) 0.35132(11) 0.0449(3) Uani 1 1 d . .
C6 C 0.4470(3) 0.26052(15) 0.41395(11) 0.0478(4) Uani 1 1 d . .
C8 C 0.2576(3) 0.36142(16) 0.39040(12) 0.0503(4) Uani 1 1 d . .
H8 H 0.228877 0.429258 0.436717 0.060 Uiso 1 1 calc R U
C9 C -0.0804(3) 0.48621(19) 0.28675(14) 0.0625(5) Uani 1 1 d . .
H9 H -0.085000 0.547366 0.342259 0.075 Uiso 1 1 calc R U
H10 H -0.232748 0.439872 0.292011 0.075 Uiso 1 1 calc R U
C10 C -0.0514(2) 0.58200(15) 0.17580(12) 0.0443(3) Uani 1 1 d . .
C15 C 0.1391(3) 0.67181(17) 0.15076(12) 0.0501(4) Uani 1 1 d . .
H15 H 0.252428 0.672399 0.202711 0.060 Uiso 1 1 calc R U
C14 C 0.1625(3) 0.76100(18) 0.04882(14) 0.0581(4) Uani 1 1 d . .
H14 H 0.292119 0.820895 0.032408 0.070 Uiso 1 1 calc R U
C13 C -0.0044(3) 0.76178(19) -0.02846(14) 0.0620(5) Uani 1 1 d . .
H13 H 0.011871 0.822110 -0.096925 0.074 Uiso 1 1 calc R U
C1 C 0.4665(3) 0.03089(18) 0.20806(15) 0.0645(5) Uani 1 1 d . .
H1 H 0.374586 0.021609 0.149827 0.077 Uiso 1 1 calc R U
C12 C -0.1940(3) 0.6738(2) -0.00434(14) 0.0622(5) Uani 1 1 d . .
H12 H -0.307691 0.674433 -0.056378 0.075 Uiso 1 1 calc R U
C11 C -0.2179(3) 0.58374(17) 0.09687(14) 0.0538(4) Uani 1 1 d . .
H11 H -0.347251 0.523488 0.112380 0.065 Uiso 1 1 calc R U
C7 C 0.5862(3) 0.27739(18) 0.50292(14) 0.0605(4) Uani 1 1 d . .

loop_
_atom_site_aniso_label
_atom_site_aniso_U_11
_atom_site_aniso_U_22
_atom_site_aniso_U_33
_atom_site_aniso_U_23
_atom_site_aniso_U_13
_atom_site_aniso_U_12
N3 0.0635(8) 0.0476(7) 0.0528(8) -0.0078(6) -0.0058(6) 0.0130(6)
N1 0.0604(8) 0.0461(7) 0.0580(8) -0.0137(6) -0.0152(6) 0.0095(6)
N2 0.1124(14) 0.0761(11) 0.0706(11) -0.0171(9) -0.0367(10) 0.0002(10)
C2 0.0766(12) 0.0491(9) 0.0754(12) -0.0157(8) -0.0028(9) 0.0120(8)
C3 0.0592(10) 0.0503(9) 0.0878(13) -0.0030(9) -0.0075(9) 0.0155(8)
C4 0.0570(10) 0.0531(9) 0.0649(10) -0.0016(8) -0.0175(8) 0.0041(7)
C5 0.0499(8) 0.0348(7) 0.0470(8) 0.0012(6) -0.0052(6) -0.0029(6)
C6 0.0576(9) 0.0415(7) 0.0421(8) -0.0010(6) -0.0061(6) -0.0036(6)
C8 0.0652(10) 0.0411(7) 0.0424(8) -0.0045(6) 0.0045(7) -0.0019(7)
C9 0.0544(9) 0.0601(10) 0.0650(10) 0.0003(8) 0.0079(8) 0.0141(8)
C10 0.0383(7) 0.0418(7) 0.0519(8) -0.0110(6) -0.0008(6) 0.0111(6)
C15 0.0429(8) 0.0550(9) 0.0539(9) -0.0139(7) -0.0091(6) 0.0033(7)
C14 0.0531(9) 0.0546(9) 0.0653(10) -0.0090(8) 0.0033(8) -0.0045(7)
C13 0.0681(11) 0.0620(10) 0.0513(9) -0.0043(8) -0.0024(8) 0.0129(9)
C1 0.0765(12) 0.0535(9) 0.0669(11) -0.0211(8) -0.0174(9) 0.0123(8)
C12 0.0589(10) 0.0718(11) 0.0582(10) -0.0194(8) -0.0203(8) 0.0158(9)
C11 0.0399(8) 0.0503(8) 0.0735(11) -0.0182(8) -0.0061(7) 0.0033(6)
C7 0.0789(12) 0.0498(9) 0.0517(9) -0.0043(7) -0.0103(8) -0.0039(8)

loop_
_atom_type_symbol
_atom_type_description
_atom_type_scat_dispersion_real
_atom_type_scat_dispersion_imag
_atom_type_scat_source
C C 0.0033 0.0016 'International Tables Vol C Tables 4.2.6.8 and 6.1.1.4'
H H 0.0000 0.0000 'International Tables Vol C Tables 4.2.6.8 and 6.1.1.4'
N N 0.0061 0.0033 'International Tables Vol C Tables 4.2.6.8 and 6.1.1.4'

loop_
_geom_angle_atom_site_label_1
_geom_angle_atom_site_label_2
_geom_angle_atom_site_label_3
_geom_angle
C8 N3 C9 123.67(15)
C8 N3 H5 116.1(11)
C9 N3 H5 120.2(12)
C1 N1 C5 117.81(13)
C1 C2 C3 118.07(16)
C1 C2 H2 121.0
C3 C2 H2 121.0
C2 C3 C4 119.41(15)
C2 C3 H3 120.3
C4 C3 H3 120.3
C3 C4 C5 119.58(16)
C3 C4 H4 120.2
C5 C4 H4 120.2
N1 C5 C4 120.86(14)
N1 C5 C6 117.08(13)
C4 C5 C6 122.05(14)
C8 C6 C7 115.98(14)
C8 C6 C5 125.79(14)
C7 C6 C5 118.06(14)
N3 C8 C6 126.80(15)
N3 C8 H8 116.6
C6 C8 H8 116.6
N3 C9 C10 113.03(13)
N3 C9 H9 109.0
C10 C9 H9 109.0
N3 C9 H10 109.0
C10 C9 H10 109.0
H9 C9 H10 107.8
C15 C10 C11 118.57(14)
C15 C10 C9 120.75(14)
C11 C10 C9 120.68(15)
C10 C15 C14 120.31(14)
C10 C15 H15 119.8
C14 C15 H15 119.8
C13 C14 C15 120.43(16)
C13 C14 H14 119.8
C15 C14 H14 119.8
C12 C13 C14 119.71(16)
C12 C13 H13 120.1
C14 C13 H13 120.1
N1 C1 C2 124.27(17)
N1 C1 H1 117.9
C2 C1 H1 117.9
C13 C12 C11 120.25(16)
C13 C12 H12 119.9
C11 C12 H12 119.9
C12 C11 C10 120.74(16)
C12 C11 H11 119.6
C10 C11 H11 119.6
N2 C7 C6 178.3(2)

loop_
_geom_bond_atom_site_label_1
_geom_bond_atom_site_label_2
_geom_bond_distance
N3 C8 1.317(2)
N3 C9 1.4584(19)
N3 H5 0.900(19)
N1 C1 1.337(2)
N1 C5 1.3428(18)
N2 C7 1.148(2)
C2 C1 1.365(2)
C2 C3 1.366(3)
C2 H2 0.9300
C3 C4 1.373(2)
C3 H3 0.9300
C4 C5 1.395(2)
C4 H4 0.9300
C5 C6 1.458(2)
C6 C8 1.373(2)
C6 C7 1.424(2)
C8 H8 0.9300
C9 C10 1.500(2)
C9 H9 0.9700
C9 H10 0.9700
C10 C15 1.378(2)
C10 C11 1.386(2)
C15 C14 1.382(2)
C15 H15 0.9300
C14 C13 1.374(2)
C14 H14 0.9300
C13 C12 1.363(3)
C13 H13 0.9300
C1 H1 0.9300
C12 C11 1.378(2)
C12 H12 0.9300
C11 H11 0.9300

loop_
_geom_torsion_atom_site_label_1
_geom_torsion_atom_site_label_2
_geom_torsion_atom_site_label_3
_geom_torsion_atom_site_label_4
_geom_torsion
C1 C2 C3 C4 0.4(3)
C2 C3 C4 C5 -0.4(3)
C1 N1 C5 C4 0.4(2)
C1 N1 C5 C6 179.45(14)
C3 C4 C5 N1 0.0(2)
C3 C4 C5 C6 -179.01(15)
N1 C5 C6 C8 -4.1(2)
C4 C5 C6 C8 174.94(15)
N1 C5 C6 C7 -179.10(14)
C4 C5 C6 C7 -0.1(2)
C9 N3 C8 C6 -177.63(15)
C7 C6 C8 N3 176.37(15)
C5 C6 C8 N3 1.2(3)
C8 N3 C9 C10 119.22(17)
N3 C9 C10 C15 -65.1(2)
N3 C9 C10 C11 115.93(17)
C11 C10 C15 C14 -0.2(2)
C9 C10 C15 C14 -179.18(14)
C10 C15 C14 C13 0.4(2)
C15 C14 C13 C12 -0.1(3)
C5 N1 C1 C2 -0.4(3)
C3 C2 C1 N1 0.0(3)
C14 C13 C12 C11 -0.3(3)
C13 C12 C11 C10 0.5(2)
C15 C10 C11 C12 -0.2(2)
C9 C10 C11 C12 178.75(14)
